data_2003373
loop_
_publ_author_name
'Huang, X.-Y.'
'Xiong, R.-G.'
'Dong, J.-X.'
'You, X.-Z.'

_publ_section_title
;
 <i>trans</i>-Bis(<i>O</i>,<i>O</i>'-diethyl
 dithiophosphato-\k2<i>S</i>,<i>S</i>')bis(isoquinoline-\k<i>N</i>)nickel(II)
;
_journal_issue 4
_journal_name_full 'Acta Crystallographica Section C'
_journal_page_first 598
_journal_page_last 600
_journal_paper_doi 10.1107/S0108270194011327
_journal_volume 51
_journal_year 1995
_chemical_formula_moiety 'C26 H34 N2 Ni O4 P2 S4'
_chemical_formula_sum 'C26 H34 N2 Ni O4 P2 S4'
_chemical_formula_weight 687.45
_space_group_IT_number 2
_symmetry_cell_setting triclinic
_symmetry_space_group_name_Hall '-P 1'
_symmetry_space_group_name_H-M 'P -1'
_atom_type_scat_source IntTabIV
_cell_angle_alpha 78.87(3)
_cell_angle_beta 70.26(3)
_cell_angle_gamma 79.48(4)
_cell_formula_units_Z 1
_cell_length_a 7.997(4)
_cell_length_b 9.746(6)
_cell_length_c 10.979(2)
_cell_measurement_reflns_used 25
_cell_measurement_temperature 296
_cell_measurement_theta_max 14.93
_cell_measurement_theta_min 13.97
_cell_volume 783.8(7)
_diffrn_measurement_device 'Enraf-Nonius CAD-4'
_diffrn_measurement_method \w-2\q
_diffrn_radiation_type MoK\a
_diffrn_radiation_wavelength 0.71069
_diffrn_reflns_av_R_equivalents 0.019
_diffrn_reflns_limit_h_max 10
_diffrn_reflns_limit_h_min 0
_diffrn_reflns_limit_k_max 12
_diffrn_reflns_limit_k_min -12
_diffrn_reflns_limit_l_max 14
_diffrn_reflns_limit_l_min -14
_diffrn_reflns_number 3668
_diffrn_reflns_theta_max 27
_diffrn_standards_decay_% 1.5
_diffrn_standards_interval_time 60
_diffrn_standards_number 3
_exptl_absorpt_coefficient_mu 1.011
_exptl_absorpt_correction_T_max 1.045
_exptl_absorpt_correction_T_min 0.915
_exptl_absorpt_correction_type ' empirical (DIFABS; Walker & Stuart, 1983)'
_exptl_crystal_colour grey-green
_exptl_crystal_density_diffrn 1.46
_exptl_crystal_description prisms
_exptl_crystal_size_max 0.42
_exptl_crystal_size_mid 0.34
_exptl_crystal_size_min 0.28
_refine_diff_density_max 0.44
_refine_diff_density_min -0.62
_refine_ls_goodness_of_fit_obs 1.84
_refine_ls_hydrogen_treatment 'noref; C---H = 0.95\%A'
_refine_ls_number_parameters 178
_refine_ls_number_reflns 2771
_refine_ls_R_factor_obs 0.049
_refine_ls_shift/esd_max 0.18
_refine_ls_structure_factor_coef F
_refine_ls_weighting_details 'w = 1/\s^2^(F)'
_refine_ls_weighting_scheme calc
_refine_ls_wR_factor_obs 0.066
_reflns_number_observed 2771
_reflns_number_total 3415
_reflns_observed_criterion 'I > 3\s(I)'
_cod_data_source_file mu1127.cif
_cod_data_source_block mu1127a
_cod_depositor_comments
;
The following automatic conversions were performed:

'_refine_ls_weighting_scheme' value '1/\s^2^(F)' was changed to
'calc'. New tag '_refine_ls_weighting_details' was created. The value
of the new tag was set to 'w = 1/\s^2^(F)'.

Automatic conversion script
Id: cif_fix_values 3143 2015-03-26 13:38:13Z robertas 
;
_cod_original_cell_volume 783.8(2)
_cod_original_formula_sum 'C26 H34 N2 O4 P2 S4 Ni'
_cod_database_code 2003373

loop_
_symmetry_equiv_pos_as_xyz
x,y,z
-x,-y,-z

loop_
_atom_site_label
_atom_site_fract_x
_atom_site_fract_y
_atom_site_fract_z
_atom_site_B_iso_or_equiv
Ni 1.0000 0 1.0000 3.33(4)
S(1) .9410(1) -.0975(1) .8241(1) 4.44(7)
S(2) 1.2913(1) .0331(1) .8228(1) 4.20(6)
P 1.1573(1) -.0098(1) .7162(1) 3.94(6)
O(1) 1.0917(3) .1261(3) .6295(3) 5.2(2)
O(2) 1.2941(4) -.1028(3) .6126(3) 5.6(2)
N .8865(3) .2033(3) .9356(3) 3.6(2)
C(1) .9672(4) .3211(3) .9228(3) 3.7(2)
C(2) .8971(5) .4527(3) .8852(2) 3.8(2)
C(3) .7375(4) .2227(4) .9075(3) 3.9(2)
C(4) .6509(5) .6099(4) .8186(4) 4.5(3)
C(5) .4949(5) .6223(4) .7915(4) 4.9(3)
C(6) .4159(5) .5019(5) .7997(4) 5.1(3)
C(7) .4928(5) .3710(4) .8360(4) 4.6(3)
C(8) .6532(4) .3555(3) .8655(3) 3.5(2)
C(9) .7356(4) .4753(4) .8558(3) 3.5(2)
C(11) 1.2205(7) .2114(6) .5341(5) 7.6(4)
C(12) 1.180(4) .3529(7) .5518(6) 9.3(6)
C(21) 1.2406(9) -.1355(8) .5071(6) 9.6(6)
C(22) 1.279(1) -.2775(8) .4956(8) 10.7(8)
H(1) 1.0772 .3091 .9413 4.8
H(2) .9572 .5307 .8787 4.9
H(3) .6814 .1419 .9157 4.9
H(4) .7033 .6919 .8126 5.7
H(5) .4387 .7127 .7667 6.3
H(6) .3073 .5124 .7796 6.5
H(7) .4382 .2902 .8411 5.9
H(8) 1.3360 .1774 .5420 9.1
H(9) 1.2207 .2038 .4490 9.1
H(10) 1.2677 .4055 .4889 10.7
H(11) 1.0654 .3889 .5416 10.7
H(12) 1.1769 .3617 .6372 10.7
H(13) 1.1154 -.1089 .5252 13.4
H(14) 1.3026 -.0833 .4272 13.4
H(15) 1.2157 -.3302 .5741 15.5
H(16) 1.2451 -.2934 .4250 15.5
H(17) 1.4045 -.3052 .4784 15.5

loop_
_geom_angle_atom_site_label_1
_geom_angle_atom_site_label_2
_geom_angle_atom_site_label_3
_geom_angle_site_symmetry_1
_geom_angle_site_symmetry_3
_geom_angle
_geom_angle_publ_flag
N Ni S(2) . . 90.64(9) yes
N Ni S(1) . . 90.06(8) yes
N Ni S(2) . 2_757 89.40(10) yes
N Ni S(1) . 2_757 89.94(8) yes
S(2) Ni S(1) . . 81.39(5) yes
P S(1) Ni . . 81.26(5) yes
P S(2) Ni . . 81.53(5) yes
O(2) P O(1) . . 104.1(2) yes
O(2) P S(1) . . 113.90(10) yes
O(2) P S(2) . . 106.90(10) yes
O(1) P S(1) . . 106.30(10) yes
O(1) P S(2) . . 113.10(10) yes
S(1) P S(2) . . 112.29(7) yes
C(11) O(1) P . . 120.3(3) yes
C(21) O(2) P . . 119.8(3) yes
C(3) N C(1) . . 117.2(3) yes
C(3) N Ni . . 121.7(2) yes
C(1) N Ni . . 121.1(2) yes
C(2) C(1) N . . 123.0(3) yes
C(1) C(2) C(9) . . 120.4(3) yes
N C(3) C(8) . . 124.7(3) yes
C(5) C(4) C(9) . . 120.1(4) yes
C(4) C(5) C(6) . . 120.5(3) yes
C(7) C(6) C(5) . . 120.9(3) yes
C(6) C(7) C(8) . . 119.7(4) yes
C(7) C(8) C(9) . . 120.0(3) yes
C(7) C(8) C(3) . . 122.5(3) yes
C(9) C(8) C(3) . . 117.5(3) yes
C(2) C(9) C(8) . . 117.3(3) yes
C(2) C(9) C(4) . . 123.9(3) yes
C(8) C(9) C(4) . . 118.8(3) yes
C(12) C(11) O(1) . . 111.8(5) yes
C(22) C(21) O(2) . . 111.9(5) yes
N Ni N . 2_757 180(4) no
N Ni S(2) 2_757 . 89.36(9) no
N Ni S(1) 2_757 . 89.94(8) no
N Ni S(2) 2_757 2_757 90.60(10) no
N Ni S(1) 2_757 2_757 90.06(8) no
S(2) Ni S(2) . 2_757 180(5) no
S(1) Ni S(2) . 2_757 98.61(5) no
S(2) Ni S(1) . 2_757 98.61(5) no
S(2) Ni S(1) 2_757 2_757 81.39(5) no
S(1) Ni S(1) . 2_757 180(2) no

loop_
_geom_bond_atom_site_label_1
_geom_bond_atom_site_label_2
_geom_bond_distance
_geom_bond_publ_flag
Ni N 2.118(3) yes
Ni S(2) 2.507(2) yes
Ni S(1) 2.5180(10) yes
S(1) P 1.972(2) yes
S(2) P 1.9730(10) yes
P O(1) 1.591(3) yes
P O(2) 1.584(3) yes
O(1) C(11) 1.448(5) yes
O(2) C(21) 1.467(6) yes
N C(3) 1.302(4) yes
N C(1) 1.380(4) yes
C(1) C(2) 1.349(5) yes
C(2) C(9) 1.406(5) yes
C(3) C(8) 1.415(5) yes
C(4) C(5) 1.357(5) yes
C(4) C(9) 1.415(5) yes
C(5) C(6) 1.405(6) yes
C(6) C(7) 1.359(6) yes
C(7) C(8) 1.403(5) yes
C(8) C(9) 1.411(5) yes
C(11) C(12) 1.394(8) yes
C(21) C(22) 1.380(10) yes
C(1) H(1) .950 no
C(2) H(2) .950 no
C(3) H(3) .950 no
C(4) H(4) .949 no
C(5) H(5) .948 no
C(6) H(6) .950 no
C(7) H(7) .951 no
C(11) H(8) .950 no
C(11) H(9) .951 no
C(12) H(10) .950 no
C(12) H(12) .952 no
C(12) H(11) .952 no
C(21) H(14) .949 no
C(21) H(13) .949 no
C(22) H(15) .946 no
C(22) H(17) .950 no
C(22) H(16) .952 no
